data_4038644
loop_
_publ_author_name
'Sun, Guodong'
'Wang, Zhongqing'
'Luo, Zhonghua'
'Lin, YiCao'
'Deng, Zhuofei'
'Li, Ridong'
'Zhang, Jiancun'

_publ_section_title
;
 Design, Synthesis and Resolution of Spirocyclic Bisoxindoles Based
 C2-Symmetric Diols.
;
_journal_name_full 'The Journal of organic chemistry'
_journal_paper_doi 10.1021/acs.joc.0c01155
_journal_year 2020
_chemical_absolute_configuration ad
_chemical_formula_moiety 'C17 H12 Cl2 N2 O4, 2(H2 O)'
_chemical_formula_sum 'C17 H16 Cl2 N2 O6'
_chemical_formula_weight 415.22
_space_group_crystal_system orthorhombic
_space_group_IT_number 18
_space_group_name_Hall 'P 2 2ab'
_space_group_name_H-M_alt 'P 21 21 2'
_atom_sites_solution_hydrogens mixed
_audit_creation_date 2020-04-20
_audit_creation_method
;
Olex2 1.2
(compiled 2018.05.29 svn.r3508 for OlexSys, GUI svn.r5506)
;
_cell_angle_alpha 90
_cell_angle_beta 90
_cell_angle_gamma 90
_cell_formula_units_Z 2
_cell_length_a 14.7629(6)
_cell_length_b 13.4736(5)
_cell_length_c 8.8054(3)
_cell_measurement_reflns_used 4521
_cell_measurement_temperature 250(2)
_cell_measurement_theta_max 26.10
_cell_measurement_theta_min 2.76
_cell_volume 1751.48(11)
_computing_cell_refinement 'SAINT V8.40A (?, 2016)'
_computing_data_reduction 'SAINT V8.40A (?, 2016)'
_computing_molecular_graphics 'Olex2 (Dolomanov et al., 2009)'
_computing_publication_material 'Olex2 (Dolomanov et al., 2009)'
_computing_structure_refinement 'ShelXL (Sheldrick, 2015)'
_computing_structure_solution 'ShelXT (Sheldrick, 2015)'
_diffrn_ambient_temperature 250.0
_diffrn_measured_fraction_theta_full 0.968
_diffrn_measured_fraction_theta_max 0.993
_diffrn_measurement_device_type 'Bruker APEX-II CCD'
_diffrn_measurement_method '\f and \w scans'
_diffrn_radiation_type MoK\a
_diffrn_radiation_wavelength 0.71073
_diffrn_reflns_av_R_equivalents 0.0374
_diffrn_reflns_av_unetI/netI 0.0326
_diffrn_reflns_Laue_measured_fraction_full 0.968
_diffrn_reflns_Laue_measured_fraction_max 0.993
_diffrn_reflns_limit_h_max 17
_diffrn_reflns_limit_h_min -16
_diffrn_reflns_limit_k_max 16
_diffrn_reflns_limit_k_min -16
_diffrn_reflns_limit_l_max 10
_diffrn_reflns_limit_l_min -10
_diffrn_reflns_number 12206
_diffrn_reflns_point_group_measured_fraction_full 0.968
_diffrn_reflns_point_group_measured_fraction_max 0.995
_diffrn_reflns_theta_full 25.242
_diffrn_reflns_theta_max 25.019
_diffrn_reflns_theta_min 2.693
_diffrn_standards_number 0
_exptl_absorpt_coefficient_mu 0.205
_exptl_absorpt_correction_T_max 0.7454
_exptl_absorpt_correction_T_min 0.6747
_exptl_absorpt_correction_type none
_exptl_absorpt_process_details
;
SADABS-2016/2 (Bruker,2016/2) was used for absorption correction.
wR2(int) was 0.0583 before and 0.0451 after correction.
The Ratio of minimum to maximum transmission is 0.9052.
The \l/2 correction factor is Not present.
;
_exptl_crystal_colour 'clear light colourless'
_exptl_crystal_colour_lustre clear
_exptl_crystal_colour_modifier light
_exptl_crystal_colour_primary colourless
_exptl_crystal_density_diffrn 0.787
_exptl_crystal_description block
_exptl_crystal_F_000 428
_exptl_crystal_size_max 0.28
_exptl_crystal_size_mid 0.24
_exptl_crystal_size_min 0.22
_refine_diff_density_max 0.642
_refine_diff_density_min -0.667
_refine_diff_density_rms 0.132
_refine_ls_abs_structure_details
;
 Flack x determined using 984 quotients [(I+)-(I-)]/[(I+)+(I-)]
 (Parsons and Flack (2004), Acta Cryst. A60, s61).
;
_refine_ls_abs_structure_Flack 0.31(4)
_refine_ls_extinction_method none
_refine_ls_goodness_of_fit_ref 1.366
_refine_ls_hydrogen_treatment constr
_refine_ls_matrix_type full
_refine_ls_number_parameters 127
_refine_ls_number_reflns 3077
_refine_ls_number_restraints 99
_refine_ls_restrained_S_all 1.365
_refine_ls_R_factor_all 0.1081
_refine_ls_R_factor_gt 0.0980
_refine_ls_shift/su_max 0.000
_refine_ls_shift/su_mean 0.000
_refine_ls_structure_factor_coef Fsqd
_refine_ls_weighting_details
;
 w=1/[\s^2^(Fo^2^)+(0.2000P)^2^]
 where P=(Fo^2^+2Fc^2^)/3
;
_refine_ls_weighting_scheme calc
_refine_ls_wR_factor_gt 0.2960
_refine_ls_wR_factor_ref 0.3139
_reflns_Friedel_coverage 0.734
_reflns_Friedel_fraction_full 0.967
_reflns_Friedel_fraction_max 0.998
_reflns_number_gt 2629
_reflns_number_total 3077
_reflns_threshold_expression 'I > 2\s(I)'
_cod_data_source_file jo0c01155_si_002.cif
_cod_data_source_block zz
_cod_database_code 4038644
_shelxl_version_number 2013-2
_shelx_space_group_comment
;
The symmetry employed for this shelxl refinement is uniquely defined
by the following loop, which should always be used as a source of
symmetry information in preference to the above space-group names.
They are only intended as comments.
;
_shelx_estimated_absorpt_t_max 0.956
_shelx_estimated_absorpt_t_min 0.945
_olex2_refinement_description
;
1. Fixed Uiso
 At 1.5 times of:
  All C(H,H,H) groups, H2 of C8, All O(H,H) groups
 At 1.2 times of:
  H3 of C3, H2A of C2
2. Rigid body (RIGU) restrains
 C5, C6, C7, C8, N1, C9, O1
 with sigma for 1-2 distances of 0.004 and sigma for 1-3 distances of 0.004
 C1, C2, C3, C4, C5, C6, O2, Cl1
 with sigma for 1-2 distances of 0.004 and sigma for 1-3 distances of 0.004
3.a Everything fixed:
 H2
3.b Free rotating group:
 O3(H3A,H3B)
3.c Aromatic/amide H refined with riding coordinates:
 C2(H2A), C3(H3)
3.d Idealised Me refined as rotating group:
 C9(H9A,H9B,H9C)
;
_olex2_submission_special_instructions 'No special instructions were received'

loop_
_space_group_symop_operation_xyz
'x, y, z'
'-x, -y, z'
'-x+1/2, y+1/2, -z'
'x+1/2, -y+1/2, -z'

loop_
_atom_site_label
_atom_site_type_symbol
_atom_site_fract_x
_atom_site_fract_y
_atom_site_fract_z
_atom_site_U_iso_or_equiv
_atom_site_adp_type
_atom_site_occupancy
_atom_site_site_symmetry_order
_atom_site_calc_flag
_atom_site_refinement_flags_posn
_atom_site_refinement_flags_adp
_atom_site_refinement_flags_occupancy
_atom_site_disorder_assembly
_atom_site_disorder_group
Cl1 Cl 0.97480(16) 0.87728(12) 0.4260(2) 0.0583(6) Uani 1 1 d . U . . .
O1 O 1.1246(3) 0.5300(3) 0.6523(6) 0.0416(12) Uani 1 1 d . U . . .
O2 O 0.8592(4) 0.4769(3) 0.2418(6) 0.0611(18) Uani 1 1 d . U . . .
O3 O 0.7858(3) 0.4448(5) -0.0399(5) 0.0545(13) Uani 1 1 d . . . . .
H3A H 0.8310 0.4520 -0.1006 0.082 Uiso 1 1 d G . . . .
H3B H 0.8049 0.4443 0.0524 0.082 Uiso 1 1 d G . . . .
N1 N 1.0553(4) 0.6585(4) 0.5367(7) 0.0430(14) Uani 1 1 d . U . . .
C4 C 0.8850(4) 0.5746(5) 0.2769(7) 0.0360(14) Uani 1 1 d . U . . .
C7 C 1.0660(4) 0.5658(4) 0.5683(7) 0.0305(13) Uani 1 1 d . U . . .
C5 C 0.9496(4) 0.5798(4) 0.3883(7) 0.0333(13) Uani 1 1 d . U . . .
C2 C 0.8657(5) 0.7447(5) 0.2760(7) 0.0434(16) Uani 1 1 d . U . . .
H2A H 0.8339 0.8015 0.2445 0.052 Uiso 1 1 calc R . . . .
C1 C 0.9377(4) 0.7569(4) 0.3717(8) 0.0361(14) Uani 1 1 d . U . . .
C3 C 0.8383(5) 0.6574(5) 0.2255(8) 0.0383(15) Uani 1 1 d . U . . .
H3 H 0.7893 0.6516 0.1578 0.046 Uiso 1 1 calc R . . . .
C6 C 0.9785(4) 0.6721(4) 0.4366(6) 0.0240(11) Uani 1 1 d . U . . .
C9 C 1.1116(4) 0.7360(5) 0.6004(9) 0.0476(19) Uani 1 1 d . U . . .
H9A H 1.0886 0.7544 0.6997 0.071 Uiso 1 1 calc GR . . . .
H9B H 1.1106 0.7934 0.5341 0.071 Uiso 1 1 calc GR . . . .
H9C H 1.1732 0.7120 0.6102 0.071 Uiso 1 1 calc GR . . . .
C8 C 1.0000 0.5000 0.4658(8) 0.0256(16) Uani 1 2 d S TU P . .
H2 H 0.8704 0.4397 0.3169 0.038 Uiso 1 1 d . . . . .

loop_
_atom_site_aniso_label
_atom_site_aniso_U_11
_atom_site_aniso_U_22
_atom_site_aniso_U_33
_atom_site_aniso_U_23
_atom_site_aniso_U_13
_atom_site_aniso_U_12
Cl1 0.0832(14) 0.0279(8) 0.0640(12) 0.0058(8) 0.0188(11) 0.0011(9)
O1 0.029(2) 0.046(3) 0.050(3) -0.012(2) -0.022(2) -0.0087(19)
O2 0.070(4) 0.030(2) 0.083(4) -0.007(2) -0.050(4) 0.001(2)
O3 0.048(3) 0.088(4) 0.027(2) 0.013(3) -0.012(2) 0.010(3)
N1 0.047(3) 0.025(2) 0.057(3) -0.012(2) -0.021(3) -0.005(2)
C4 0.042(3) 0.036(3) 0.030(3) -0.017(2) -0.014(3) 0.015(3)
C7 0.032(3) 0.028(2) 0.032(3) -0.015(2) -0.009(2) 0.011(2)
C5 0.047(3) 0.024(2) 0.029(3) -0.005(2) -0.016(3) 0.006(2)
C2 0.051(4) 0.047(4) 0.032(3) -0.002(3) 0.014(3) 0.015(3)
C1 0.044(3) 0.021(2) 0.044(3) 0.007(2) 0.014(3) 0.004(2)
C3 0.038(3) 0.041(3) 0.036(3) -0.006(3) -0.003(3) 0.018(3)
C6 0.031(3) 0.020(2) 0.021(2) -0.002(2) 0.000(2) 0.006(2)
C9 0.026(3) 0.051(4) 0.066(5) -0.045(4) 0.000(3) -0.002(3)
C8 0.036(4) 0.022(3) 0.019(3) 0.000 0.000 -0.002(3)

loop_
_atom_type_symbol
_atom_type_description
_atom_type_scat_dispersion_real
_atom_type_scat_dispersion_imag
_atom_type_scat_source
C C 0.0033 0.0016 'International Tables Vol C Tables 4.2.6.8 and 6.1.1.4'
H H 0.0000 0.0000 'International Tables Vol C Tables 4.2.6.8 and 6.1.1.4'
Cl Cl 0.1484 0.1585 'International Tables Vol C Tables 4.2.6.8 and 6.1.1.4'
N N 0.0061 0.0033 'International Tables Vol C Tables 4.2.6.8 and 6.1.1.4'
O O 0.0106 0.0060 'International Tables Vol C Tables 4.2.6.8 and 6.1.1.4'

loop_
_geom_angle_atom_site_label_1
_geom_angle_atom_site_label_2
_geom_angle_atom_site_label_3
_geom_angle
_geom_angle_site_symmetry_1
_geom_angle_site_symmetry_3
_geom_angle_publ_flag
C7 N1 C6 110.4(5) . . ?
C7 N1 C9 123.0(6) . . ?
C9 N1 C6 126.5(5) . . ?
C5 C4 O2 113.2(6) . . ?
C5 C4 C3 122.6(6) . . ?
C3 C4 O2 123.2(6) . . ?
O1 C7 N1 126.3(5) . . ?
O1 C7 C8 123.3(5) . . ?
N1 C7 C8 109.9(5) . . ?
C4 C5 C6 118.8(5) . . ?
C4 C5 C8 130.2(5) . . ?
C6 C5 C8 111.0(5) . . ?
C3 C2 C1 123.6(6) . . ?
C2 C1 Cl1 121.0(5) . . ?
C2 C1 C6 118.9(6) . . ?
C6 C1 Cl1 119.9(5) . . ?
C2 C3 C4 117.0(6) . . ?
C5 C6 N1 108.4(5) . . ?
C5 C6 C1 118.2(5) . . ?
C1 C6 N1 133.0(5) . . ?
C7 C8 C7 111.2(6) . 2_765 ?
C5 C8 C7 99.5(3) 2_765 2_765 ?
C5 C8 C7 99.5(3) . . ?
C5 C8 C7 111.0(3) . 2_765 ?
C5 C8 C7 111.0(3) 2_765 . ?
C5 C8 C5 124.8(7) . 2_765 ?

loop_
_geom_bond_atom_site_label_1
_geom_bond_atom_site_label_2
_geom_bond_distance
_geom_bond_site_symmetry_2
_geom_bond_publ_flag
Cl1 C1 1.777(6) . ?
O1 C7 1.236(7) . ?
O2 C4 1.405(8) . ?
N1 C7 1.290(8) . ?
N1 C6 1.448(8) . ?
N1 C9 1.447(7) . ?
C4 C5 1.370(8) . ?
C4 C3 1.388(9) . ?
C7 C8 1.597(7) . ?
C5 C6 1.382(7) . ?
C5 C8 1.475(6) . ?
C2 C1 1.367(11) . ?
C2 C3 1.321(10) . ?
C1 C6 1.413(8) . ?
C8 C7 1.597(7) 2_765 ?
C8 C5 1.475(6) 2_765 ?
